data_4305614
loop_
_publ_author_name
'Jos\'e Ruiz'
'Julia Lorenzo'
'Consuelo Vicente'
'Gregorio L\'opez'
'Miguel Monge'
'Francesc X. Avil\'es'
'Delia Bautista'
'Virtudes Moreno'
'Antonio Laguna'

_publ_contact_author
;
Jose Ruiz
Departamento de Quimica Inorganica
Facultad de Quimica
Universidad de Murcia
Campus de Espinardo
E-30100 Murcia Spain
;
_publ_contact_author_email 'jruiz@um.es '
_publ_section_title
;
New Palladium(II) and Platinum(II) Complexes with 9-Aminoacridine:
Structures, Luminiscence, Theoretical Calculations, and Antitumor Activity
;
_journal_name_full 'Inorganic Chemistry'
_journal_page_first 6990
_journal_page_last 7001
_journal_paper_doi 10.1021/ic800589m
_journal_volume 47
_journal_year 2008
_chemical_formula_sum 'C47 H39 Cl F5 N2 O P Pd'
_chemical_formula_weight 915.62
_chemical_name_systematic
; 
 ? 
;
_space_group_IT_number 2
_symmetry_cell_setting triclinic
_symmetry_space_group_name_Hall '-P 1'
_symmetry_space_group_name_H-M 'P -1'
_atom_sites_solution_hydrogens geom
_atom_sites_solution_primary Patterson
_atom_sites_solution_secondary difmap
_audit_creation_method SHELXL-97
_cell_angle_alpha 79.679(2)
_cell_angle_beta 80.245(2)
_cell_angle_gamma 83.291(2)
_cell_formula_units_Z 2
_cell_length_a 11.6276(6)
_cell_length_b 12.4619(6)
_cell_length_c 14.5469(8)
_cell_measurement_reflns_used 7047
_cell_measurement_temperature 100(2)
_cell_measurement_theta_max 28.08
_cell_measurement_theta_min 2.37
_cell_volume 2035.64(18)
_computing_cell_refinement 'Bruker SAINT'
_computing_data_collection 'Bruker SMART'
_computing_data_reduction 'Bruker SAINT'
_computing_molecular_graphics 'Bruker SHELXTL'
_computing_publication_material 'Bruker SHELXTL'
_computing_structure_refinement 'SHELXL-97 (Sheldrick, 1997)'
_computing_structure_solution 'SHELXS-97 (Sheldrick, 1990)'
_diffrn_ambient_temperature 100(2)
_diffrn_detector_area_resol_mean 8.26
_diffrn_measured_fraction_theta_full 0.994
_diffrn_measured_fraction_theta_max 0.994
_diffrn_measurement_device_type 'Bruker SMART APEX CCD'
_diffrn_measurement_method \w-scan
_diffrn_radiation_monochromator graphite
_diffrn_radiation_source 'fine-focus sealed tube'
_diffrn_radiation_type MoK\a
_diffrn_radiation_wavelength 0.71073
_diffrn_reflns_av_R_equivalents 0.0191
_diffrn_reflns_av_sigmaI/netI 0.0236
_diffrn_reflns_limit_h_max 14
_diffrn_reflns_limit_h_min -14
_diffrn_reflns_limit_k_max 15
_diffrn_reflns_limit_k_min -15
_diffrn_reflns_limit_l_max 18
_diffrn_reflns_limit_l_min -18
_diffrn_reflns_number 22610
_diffrn_reflns_theta_full 26.00
_diffrn_reflns_theta_max 26.37
_diffrn_reflns_theta_min 1.78
_exptl_absorpt_coefficient_mu 0.623
_exptl_absorpt_correction_T_max 0.9518
_exptl_absorpt_correction_T_min 0.8855
_exptl_absorpt_correction_type multi-scan
_exptl_absorpt_process_details SADABS
_exptl_crystal_colour yellow
_exptl_crystal_density_diffrn 1.494
_exptl_crystal_density_method 'not measured'
_exptl_crystal_description lath
_exptl_crystal_F_000 932
_exptl_crystal_size_max 0.20
_exptl_crystal_size_mid 0.17
_exptl_crystal_size_min 0.08
_refine_diff_density_max 0.727
_refine_diff_density_min -0.638
_refine_diff_density_rms 0.074
_refine_ls_extinction_method none
_refine_ls_goodness_of_fit_ref 1.048
_refine_ls_hydrogen_treatment 'NH2 free with sadi, methyls rigid, others riding'
_refine_ls_matrix_type full
_refine_ls_number_parameters 521
_refine_ls_number_reflns 8270
_refine_ls_number_restraints 17
_refine_ls_restrained_S_all 1.047
_refine_ls_R_factor_all 0.0347
_refine_ls_R_factor_gt 0.0327
_refine_ls_shift/su_max 0.001
_refine_ls_shift/su_mean 0.000
_refine_ls_structure_factor_coef Fsqd
_refine_ls_weighting_details 'calc w=1/[\s^2^(Fo^2^)+(0.0347P)^2^+3.0854P] where P=(Fo^2^+2Fc^2^)/3'
_refine_ls_weighting_scheme calc
_refine_ls_wR_factor_gt 0.0801
_refine_ls_wR_factor_ref 0.0815
_reflns_number_gt 7785
_reflns_number_total 8270
_reflns_threshold_expression >2sigma(I)
_cod_data_source_file ic800589m-file002_1.cif
_cod_data_source_block 4
_cod_database_code 4305614

loop_
_symmetry_equiv_pos_as_xyz
'x, y, z'
'-x, -y, -z'

loop_
_atom_site_label
_atom_site_type_symbol
_atom_site_fract_x
_atom_site_fract_y
_atom_site_fract_z
_atom_site_U_iso_or_equiv
_atom_site_adp_type
_atom_site_occupancy
_atom_site_symmetry_multiplicity
_atom_site_calc_flag
_atom_site_refinement_flags
_atom_site_disorder_assembly
_atom_site_disorder_group
Pd1 Pd 0.245721(14) 0.083391(13) 0.273365(11) 0.01445(6) Uani 1 1 d . . .
Cl1 Cl 0.36277(5) -0.08159(5) 0.25396(4) 0.02682(13) Uani 1 1 d . A .
P1 P 0.13898(5) 0.04880(5) 0.16821(4) 0.01487(12) Uani 1 1 d . A .
N9 N 0.5229(2) 0.2194(2) 0.56500(16) 0.0273(5) Uani 1 1 d D . .
H09B H 0.568(2) 0.268(2) 0.546(2) 0.029(8) Uiso 1 1 d D . .
H09A H 0.526(3) 0.182(2) 0.6169(18) 0.031(8) Uiso 1 1 d D . .
F2 F 0.0457(3) 0.1467(3) 0.4362(3) 0.0238(10) Uiso 0.534(7) 1 d P A 1
F3 F -0.0879(3) 0.3355(3) 0.4541(2) 0.0318(9) Uiso 0.534(7) 1 d P A 1
F4 F -0.0583(4) 0.5147(3) 0.3187(2) 0.0346(9) Uiso 0.534(7) 1 d P A 1
F5 F 0.1074(4) 0.5024(3) 0.1614(3) 0.0309(9) Uiso 0.534(7) 1 d P A 1
F6 F 0.2367(3) 0.3140(3) 0.1399(3) 0.0224(10) Uiso 0.534(7) 1 d P A 1
C21 C 0.1511(6) 0.2238(6) 0.2854(5) 0.016(2) Uiso 0.534(7) 1 d PD A 1
C22 C 0.0664(6) 0.2337(5) 0.3644(5) 0.0213(18) Uiso 0.534(7) 1 d PD A 1
C23 C -0.0060(5) 0.3318(5) 0.3758(4) 0.0231(13) Uiso 0.534(7) 1 d PD A 1
C24 C 0.0085(5) 0.4209(4) 0.3071(4) 0.0223(12) Uiso 0.534(7) 1 d PD A 1
C25 C 0.0923(5) 0.4136(4) 0.2284(4) 0.0182(12) Uiso 0.534(7) 1 d PD A 1
C26 C 0.1596(6) 0.3155(5) 0.2212(4) 0.0152(16) Uiso 0.534(7) 1 d PD A 1
F2' F 0.0326(4) 0.1244(4) 0.4330(3) 0.0219(11) Uiso 0.466(7) 1 d P A 2
F3' F -0.1162(4) 0.2995(4) 0.4627(2) 0.0288(10) Uiso 0.466(7) 1 d P A 2
F4' F -0.1022(4) 0.4901(3) 0.3383(3) 0.0376(11) Uiso 0.466(7) 1 d P A 2
F5' F 0.0666(5) 0.5037(3) 0.1839(3) 0.0340(10) Uiso 0.466(7) 1 d P A 2
F6' F 0.2167(4) 0.3313(4) 0.1524(3) 0.0262(12) Uiso 0.466(7) 1 d P A 2
C21' C 0.1337(7) 0.2190(6) 0.2962(5) 0.012(2) Uiso 0.466(7) 1 d P A 2
C22' C 0.0470(6) 0.2184(6) 0.3726(5) 0.0168(18) Uiso 0.466(7) 1 d P A 2
C23' C -0.0304(6) 0.3053(5) 0.3873(4) 0.0199(14) Uiso 0.466(7) 1 d P A 2
C24' C -0.0263(6) 0.4022(5) 0.3246(5) 0.0252(15) Uiso 0.466(7) 1 d P A 2
C25' C 0.0570(7) 0.4106(5) 0.2478(5) 0.0242(15) Uiso 0.466(7) 1 d P A 2
C26' C 0.1362(8) 0.3202(7) 0.2327(6) 0.026(2) Uiso 0.466(7) 1 d P A 2
N10 N 0.34762(16) 0.11922(15) 0.37005(13) 0.0165(4) Uani 1 1 d . A .
C1 C 0.5527(2) 0.3263(2) 0.37085(18) 0.0245(5) Uani 1 1 d . . .
H1 H 0.5911 0.3537 0.4133 0.029 Uiso 1 1 calc R . .
C2 C 0.5676(2) 0.3719(2) 0.27759(19) 0.0263(5) Uani 1 1 d . . .
H2 H 0.6146 0.4314 0.2557 0.032 Uiso 1 1 calc R . .
C3 C 0.5126(2) 0.3300(2) 0.21395(18) 0.0254(5) Uani 1 1 d . . .
H3 H 0.5246 0.3602 0.1487 0.031 Uiso 1 1 calc R . .
C4 C 0.4423(2) 0.2466(2) 0.24505(17) 0.0223(5) Uani 1 1 d . A .
H4 H 0.4064 0.2195 0.2009 0.027 Uiso 1 1 calc R . .
C5 C 0.2593(2) -0.01584(19) 0.49176(16) 0.0211(5) Uani 1 1 d . A .
H5 H 0.2179 -0.0362 0.4475 0.025 Uiso 1 1 calc R . .
C6 C 0.2457(2) -0.0695(2) 0.58263(17) 0.0247(5) Uani 1 1 d . . .
H6 H 0.1961 -0.1276 0.6005 0.030 Uiso 1 1 calc R . .
C7 C 0.3042(2) -0.0399(2) 0.65048(17) 0.0256(5) Uani 1 1 d . . .
H7 H 0.2937 -0.0776 0.7137 0.031 Uiso 1 1 calc R . .
C8 C 0.3758(2) 0.0427(2) 0.62497(16) 0.0233(5) Uani 1 1 d . . .
H8 H 0.4147 0.0625 0.6710 0.028 Uiso 1 1 calc R . .
C9 C 0.4683(2) 0.18673(19) 0.50245(16) 0.0201(5) Uani 1 1 d . . .
C11 C 0.33406(19) 0.06975(18) 0.46240(15) 0.0174(4) Uani 1 1 d . . .
C12 C 0.39369(19) 0.09986(19) 0.53059(16) 0.0181(4) Uani 1 1 d . A .
C13 C 0.48092(19) 0.23859(19) 0.40597(16) 0.0192(4) Uani 1 1 d . A .
C14 C 0.42165(19) 0.19932(18) 0.34232(16) 0.0176(4) Uani 1 1 d . . .
C31 C 0.0445(2) -0.06073(18) 0.21542(16) 0.0190(4) Uani 1 1 d D . .
C32 C 0.0565(3) -0.1265(3) 0.3012(2) 0.0473(9) Uani 1 1 d D A .
H32 H 0.1189 -0.1192 0.3335 0.057 Uiso 1 1 calc R . .
C33 C -0.0235(4) -0.2038(3) 0.3400(2) 0.0679(14) Uani 1 1 d D . .
H33 H -0.0159 -0.2481 0.3994 0.082 Uiso 1 1 calc R A .
C34 C -0.1127(3) -0.2166(3) 0.2934(2) 0.0408(7) Uani 1 1 d D A .
H34 H -0.1656 -0.2706 0.3199 0.049 Uiso 1 1 calc R . .
C35 C -0.1257(2) -0.1515(2) 0.20884(18) 0.0256(5) Uani 1 1 d D . .
H35 H -0.1879 -0.1600 0.1767 0.031 Uiso 1 1 calc R A .
C36 C -0.0483(2) -0.0735(2) 0.17007(17) 0.0221(5) Uani 1 1 d D A .
H36 H -0.0585 -0.0279 0.1117 0.027 Uiso 1 1 calc R . .
C41 C 0.23337(19) 0.01451(19) 0.06285(15) 0.0182(4) Uani 1 1 d D . .
C42 C 0.2232(2) -0.0773(2) 0.02375(17) 0.0243(5) Uani 1 1 d D A .
H42 H 0.1647 -0.1254 0.0520 0.029 Uiso 1 1 calc R . .
C43 C 0.2994(2) -0.0982(2) -0.05712(18) 0.0301(6) Uani 1 1 d D . .
H43 H 0.2932 -0.1613 -0.0836 0.036 Uiso 1 1 calc R A .
C44 C 0.3839(2) -0.0280(2) -0.09928(17) 0.0277(5) Uani 1 1 d D A .
H44 H 0.4350 -0.0426 -0.1548 0.033 Uiso 1 1 calc R . .
C45 C 0.3943(2) 0.0634(2) -0.06082(17) 0.0254(5) Uani 1 1 d D . .
H45 H 0.4521 0.1118 -0.0900 0.031 Uiso 1 1 calc R A .
C46 C 0.3198(2) 0.0844(2) 0.02071(16) 0.0217(5) Uani 1 1 d D A .
H46 H 0.3279 0.1466 0.0478 0.026 Uiso 1 1 calc R . .
C51 C 0.03544(19) 0.15957(18) 0.12383(16) 0.0175(4) Uani 1 1 d D . .
C52 C -0.0643(2) 0.1888(2) 0.18549(18) 0.0247(5) Uani 1 1 d D A .
H52 H -0.0785 0.1482 0.2475 0.030 Uiso 1 1 calc R . .
C53 C -0.1424(2) 0.2758(2) 0.1577(2) 0.0353(6) Uani 1 1 d D . .
H53 H -0.2093 0.2957 0.2006 0.042 Uiso 1 1 calc R A .
C54 C -0.1231(3) 0.3340(2) 0.0669(3) 0.0426(7) Uani 1 1 d D A .
H54 H -0.1769 0.3937 0.0473 0.051 Uiso 1 1 calc R . .
C55 C -0.0258(3) 0.3052(3) 0.0049(2) 0.0413(7) Uani 1 1 d D . .
H55 H -0.0132 0.3450 -0.0575 0.050 Uiso 1 1 calc R A .
C56 C 0.0538(2) 0.2187(2) 0.03295(18) 0.0270(5) Uani 1 1 d D A .
H56 H 0.1210 0.1998 -0.0101 0.032 Uiso 1 1 calc R . .
C81 C 0.7153(2) 0.4677(2) 0.5641(2) 0.0343(6) Uani 1 1 d D . .
O1 O 0.6462(3) 0.4314(3) 0.5370(2) 0.0415(9) Uiso 0.656(5) 1 d P B 1
C80 C 0.7595(4) 0.5808(4) 0.5314(3) 0.0391(11) Uiso 0.656(5) 1 d PD B 1
C82 C 0.7759(5) 0.4025(4) 0.6499(4) 0.0452(13) Uiso 0.656(5) 1 d PD B 1
O1' O 0.6789(5) 0.3737(5) 0.5695(4) 0.0269(14) Uiso 0.344(5) 1 d P B 2
C80' C 0.6796(7) 0.5440(6) 0.4657(6) 0.0300(18) Uiso 0.344(5) 1 d P B 2
C82' C 0.7674(9) 0.5094(8) 0.6215(7) 0.048(2) Uiso 0.344(5) 1 d P B 2
C90 C 0.5016(3) 0.3628(2) 0.8774(2) 0.0418(7) Uani 1 1 d D . .
C91 C 0.4044(3) 0.3900(3) 0.9414(2) 0.0446(8) Uani 1 1 d D . .
H91 H 0.4152 0.4070 1.0003 0.053 Uiso 1 1 calc R . .
C92 C 0.2922(3) 0.3928(2) 0.9211(2) 0.0384(7) Uani 1 1 d D . .
H92 H 0.2268 0.4110 0.9660 0.046 Uiso 1 1 calc R . .
C93 C 0.2751(3) 0.3692(2) 0.8356(2) 0.0355(6) Uani 1 1 d D . .
H93 H 0.1982 0.3724 0.8208 0.043 Uiso 1 1 calc R . .
C94 C 0.3714(3) 0.3408(2) 0.7715(2) 0.0371(7) Uani 1 1 d D . .
H94 H 0.3603 0.3234 0.7128 0.045 Uiso 1 1 calc R . .
C95 C 0.4831(3) 0.3376(2) 0.7922(2) 0.0377(7) Uani 1 1 d D . .
H95 H 0.5483 0.3179 0.7477 0.045 Uiso 1 1 calc R . .
C96 C 0.6240(4) 0.3622(4) 0.8993(3) 0.0686(12) Uani 1 1 d . . .
H96A H 0.6505 0.4358 0.8797 0.082 Uiso 1 1 calc R . .
H96B H 0.6770 0.3106 0.8651 0.082 Uiso 1 1 calc R . .
H96C H 0.6240 0.3398 0.9674 0.082 Uiso 1 1 calc R . .

loop_
_atom_site_aniso_label
_atom_site_aniso_U_11
_atom_site_aniso_U_22
_atom_site_aniso_U_33
_atom_site_aniso_U_23
_atom_site_aniso_U_13
_atom_site_aniso_U_12
Pd1 0.01424(9) 0.01828(9) 0.01190(9) -0.00289(6) -0.00378(6) -0.00259(6)
Cl1 0.0259(3) 0.0352(3) 0.0220(3) -0.0132(2) -0.0118(2) 0.0117(2)
P1 0.0152(3) 0.0173(3) 0.0129(3) -0.0023(2) -0.0039(2) -0.0026(2)
N9 0.0281(12) 0.0366(13) 0.0219(11) -0.0085(10) -0.0092(9) -0.0080(10)
N10 0.0166(9) 0.0206(9) 0.0133(9) -0.0028(7) -0.0039(7) -0.0036(7)
C1 0.0210(12) 0.0273(12) 0.0286(13) -0.0114(10) -0.0037(10) -0.0050(10)
C2 0.0238(12) 0.0220(12) 0.0334(14) -0.0043(10) -0.0019(10) -0.0076(10)
C3 0.0249(12) 0.0277(13) 0.0225(12) -0.0002(10) -0.0023(10) -0.0052(10)
C4 0.0220(11) 0.0273(12) 0.0186(11) -0.0024(9) -0.0058(9) -0.0047(10)
C5 0.0219(11) 0.0247(12) 0.0174(11) -0.0040(9) -0.0034(9) -0.0032(9)
C6 0.0252(12) 0.0259(12) 0.0210(12) -0.0007(10) 0.0009(10) -0.0051(10)
C7 0.0274(13) 0.0323(13) 0.0140(11) 0.0008(9) -0.0013(9) 0.0009(10)
C8 0.0228(12) 0.0319(13) 0.0160(11) -0.0065(9) -0.0062(9) 0.0031(10)
C9 0.0167(11) 0.0260(12) 0.0198(11) -0.0100(9) -0.0048(9) 0.0020(9)
C11 0.0165(10) 0.0215(11) 0.0139(10) -0.0039(8) -0.0024(8) 0.0015(9)
C12 0.0158(10) 0.0230(11) 0.0157(11) -0.0052(9) -0.0038(8) 0.0031(9)
C13 0.0163(10) 0.0227(11) 0.0205(11) -0.0077(9) -0.0047(9) -0.0005(9)
C14 0.0157(10) 0.0196(11) 0.0172(11) -0.0034(9) -0.0025(8) 0.0002(8)
C31 0.0226(11) 0.0184(11) 0.0169(11) -0.0020(9) -0.0042(9) -0.0054(9)
C32 0.068(2) 0.0427(17) 0.0391(17) 0.0190(14) -0.0369(16) -0.0335(16)
C33 0.110(3) 0.062(2) 0.0431(19) 0.0327(17) -0.050(2) -0.060(2)
C34 0.059(2) 0.0394(16) 0.0286(14) 0.0038(12) -0.0104(13) -0.0329(15)
C35 0.0240(12) 0.0281(13) 0.0274(13) -0.0064(10) -0.0051(10) -0.0084(10)
C36 0.0230(12) 0.0240(12) 0.0201(11) -0.0004(9) -0.0071(9) -0.0049(9)
C41 0.0166(10) 0.0247(11) 0.0142(10) -0.0043(9) -0.0060(8) 0.0021(9)
C42 0.0223(12) 0.0297(13) 0.0240(12) -0.0092(10) -0.0069(10) -0.0024(10)
C43 0.0312(14) 0.0375(14) 0.0264(13) -0.0172(11) -0.0093(11) 0.0027(11)
C44 0.0238(12) 0.0417(15) 0.0175(12) -0.0089(10) -0.0049(10) 0.0070(11)
C45 0.0209(12) 0.0337(13) 0.0198(12) -0.0004(10) -0.0041(9) 0.0005(10)
C46 0.0223(11) 0.0254(12) 0.0179(11) -0.0038(9) -0.0047(9) -0.0012(9)
C51 0.0169(10) 0.0179(10) 0.0198(11) -0.0033(8) -0.0073(9) -0.0027(8)
C52 0.0208(12) 0.0316(13) 0.0243(12) -0.0096(10) -0.0062(10) -0.0013(10)
C53 0.0227(13) 0.0374(15) 0.0505(18) -0.0207(13) -0.0106(12) 0.0060(11)
C54 0.0329(15) 0.0288(14) 0.067(2) -0.0014(14) -0.0242(15) 0.0077(12)
C55 0.0373(16) 0.0384(16) 0.0431(17) 0.0145(13) -0.0157(13) -0.0009(13)
C56 0.0240(12) 0.0311(13) 0.0246(13) 0.0023(10) -0.0075(10) -0.0024(10)
C81 0.0263(13) 0.0330(14) 0.0436(16) -0.0154(12) 0.0057(12) -0.0045(11)
C90 0.0516(19) 0.0324(15) 0.0399(17) 0.0128(13) -0.0171(14) -0.0109(13)
C91 0.065(2) 0.0447(17) 0.0252(14) 0.0056(12) -0.0120(14) -0.0188(16)
C92 0.0526(18) 0.0289(14) 0.0318(15) -0.0005(11) 0.0002(13) -0.0129(13)
C93 0.0436(16) 0.0261(13) 0.0380(16) -0.0019(11) -0.0051(13) -0.0149(12)
C94 0.0530(18) 0.0261(13) 0.0350(15) -0.0078(11) -0.0053(13) -0.0127(13)
C95 0.0450(17) 0.0240(13) 0.0407(16) 0.0011(12) -0.0019(13) -0.0058(12)
C96 0.059(2) 0.083(3) 0.061(2) 0.018(2) -0.030(2) -0.012(2)

loop_
_atom_type_symbol
_atom_type_description
_atom_type_scat_dispersion_real
_atom_type_scat_dispersion_imag
_atom_type_scat_source
C C 0.0033 0.0016 'International Tables Vol C Tables 4.2.6.8 and 6.1.1.4'
H H 0.0000 0.0000 'International Tables Vol C Tables 4.2.6.8 and 6.1.1.4'
N N 0.0061 0.0033 'International Tables Vol C Tables 4.2.6.8 and 6.1.1.4'
F F 0.0171 0.0103 'International Tables Vol C Tables 4.2.6.8 and 6.1.1.4'
P P 0.1023 0.0942 'International Tables Vol C Tables 4.2.6.8 and 6.1.1.4'
Cl Cl 0.1484 0.1585 'International Tables Vol C Tables 4.2.6.8 and 6.1.1.4'
Pd Pd -0.9988 1.0072 'International Tables Vol C Tables 4.2.6.8 and 6.1.1.4'
O O 0.0106 0.0060 'International Tables Vol C Tables 4.2.6.8 and 6.1.1.4'

loop_
_geom_angle_atom_site_label_1
_geom_angle_atom_site_label_2
_geom_angle_atom_site_label_3
_geom_angle
_geom_angle_site_symmetry_1
_geom_angle_site_symmetry_3
_geom_angle_publ_flag
C21 Pd1 C21' 6.5(3) . . ?
C21 Pd1 N10 88.1(2) . . ?
C21' Pd1 N10 89.3(2) . . ?
C21 Pd1 P1 91.29(19) . . ?
C21' Pd1 P1 90.2(2) . . ?
N10 Pd1 P1 178.64(5) . . ?
C21 Pd1 Cl1 178.0(2) . . ?
C21' Pd1 Cl1 175.4(2) . . ?
N10 Pd1 Cl1 92.16(5) . . ?
P1 Pd1 Cl1 88.38(2) . . ?
C41 P1 C31 108.76(11) . . ?
C41 P1 C51 104.38(10) . . ?
C31 P1 C51 101.88(10) . . ?
C41 P1 Pd1 110.74(7) . . ?
C31 P1 Pd1 113.27(7) . . ?
C51 P1 Pd1 117.03(7) . . ?
C26 C21 C22 114.3(6) . . ?
C26 C21 Pd1 125.0(6) . . ?
C22 C21 Pd1 120.7(5) . . ?
F2 C22 C21 121.5(6) . . ?
F2 C22 C23 115.4(5) . . ?
C21 C22 C23 123.1(6) . . ?
F3 C23 C24 121.3(5) . . ?
F3 C23 C22 120.1(5) . . ?
C24 C23 C22 118.7(5) . . ?
F4 C24 C23 118.7(5) . . ?
F4 C24 C25 121.8(5) . . ?
C23 C24 C25 119.4(5) . . ?
F5 C25 C24 119.1(5) . . ?
F5 C25 C26 121.7(5) . . ?
C24 C25 C26 119.2(5) . . ?
C21 C26 F6 119.2(6) . . ?
C21 C26 C25 125.3(6) . . ?
F6 C26 C25 115.4(5) . . ?
C22' C21' C26' 114.2(7) . . ?
C22' C21' Pd1 122.5(5) . . ?
C26' C21' Pd1 123.3(6) . . ?
F2' C22' C23' 117.8(6) . . ?
F2' C22' C21' 118.5(6) . . ?
C23' C22' C21' 123.6(7) . . ?
F3' C23' C22' 121.2(6) . . ?
F3' C23' C24' 117.7(5) . . ?
C22' C23' C24' 121.1(6) . . ?
F4' C24' C25' 118.5(6) . . ?
F4' C24' C23' 122.1(6) . . ?
C25' C24' C23' 119.4(6) . . ?
C24' C25' F5' 122.4(6) . . ?
C24' C25' C26' 119.2(6) . . ?
F5' C25' C26' 118.4(7) . . ?
F6' C26' C25' 117.1(7) . . ?
F6' C26' C21' 120.3(7) . . ?
C25' C26' C21' 122.5(8) . . ?
C14 N10 C11 118.45(19) . . ?
C14 N10 Pd1 119.71(14) . . ?
C11 N10 Pd1 121.63(15) . . ?
C2 C1 C13 121.5(2) . . ?
C1 C2 C3 119.5(2) . . ?
C4 C3 C2 120.7(2) . . ?
C3 C4 C14 121.4(2) . . ?
C6 C5 C11 121.0(2) . . ?
C5 C6 C7 120.9(2) . . ?
C8 C7 C6 119.7(2) . . ?
C7 C8 C12 121.2(2) . . ?
N9 C9 C12 120.9(2) . . ?
N9 C9 C13 121.3(2) . . ?
C12 C9 C13 117.8(2) . . ?
N10 C11 C5 119.0(2) . . ?
N10 C11 C12 122.5(2) . . ?
C5 C11 C12 118.4(2) . . ?
C8 C12 C9 122.1(2) . . ?
C8 C12 C11 118.8(2) . . ?
C9 C12 C11 119.1(2) . . ?
C1 C13 C14 119.0(2) . . ?
C1 C13 C9 122.3(2) . . ?
C14 C13 C9 118.8(2) . . ?
N10 C14 C4 119.0(2) . . ?
N10 C14 C13 123.1(2) . . ?
C4 C14 C13 117.9(2) . . ?
C32 C31 C36 118.7(2) . . ?
C32 C31 P1 120.70(19) . . ?
C36 C31 P1 120.38(17) . . ?
C31 C32 C33 119.7(3) . . ?
C34 C33 C32 120.8(3) . . ?
C35 C34 C33 119.9(3) . . ?
C34 C35 C36 120.0(2) . . ?
C35 C36 C31 120.9(2) . . ?
C42 C41 C46 119.7(2) . . ?
C42 C41 P1 122.95(18) . . ?
C46 C41 P1 117.37(17) . . ?
C41 C42 C43 119.5(2) . . ?
C44 C43 C42 120.6(2) . . ?
C45 C44 C43 120.1(2) . . ?
C44 C45 C46 119.9(2) . . ?
C45 C46 C41 120.2(2) . . ?
C56 C51 C52 118.7(2) . . ?
C56 C51 P1 122.97(18) . . ?
C52 C51 P1 118.24(18) . . ?
C53 C52 C51 120.9(2) . . ?
C52 C53 C54 119.7(3) . . ?
C55 C54 C53 120.0(3) . . ?
C54 C55 C56 120.5(3) . . ?
C55 C56 C51 120.1(3) . . ?
O1 C81 O1' 42.0(3) . . ?
O1 C81 C82' 160.0(5) . . ?
O1' C81 C82' 132.1(6) . . ?
O1 C81 C80 128.0(4) . . ?
O1' C81 C80 165.7(4) . . ?
C82' C81 C80 61.2(5) . . ?
O1 C81 C82 120.8(3) . . ?
O1' C81 C82 80.2(3) . . ?
C82' C81 C82 53.1(5) . . ?
C80 C81 C82 111.2(3) . . ?
O1 C81 C80' 68.9(4) . . ?
O1' C81 C80' 107.4(4) . . ?
C82' C81 C80' 120.4(6) . . ?
C80 C81 C80' 60.0(3) . . ?
C82 C81 C80' 168.1(4) . . ?
C91 C90 C95 118.1(3) . . ?
C91 C90 C96 121.0(3) . . ?
C95 C90 C96 121.0(3) . . ?
C92 C91 C90 121.3(3) . . ?
C93 C92 C91 120.1(3) . . ?
C92 C93 C94 119.3(3) . . ?
C95 C94 C93 120.5(3) . . ?
C94 C95 C90 120.9(3) . . ?

loop_
_geom_bond_atom_site_label_1
_geom_bond_atom_site_label_2
_geom_bond_distance
_geom_bond_site_symmetry_2
_geom_bond_publ_flag
Pd1 C21 1.974(7) . ?
Pd1 C21' 2.050(8) . ?
Pd1 N10 2.1201(18) . ?
Pd1 P1 2.2518(6) . ?
Pd1 Cl1 2.3629(6) . ?
P1 C41 1.814(2) . ?
P1 C31 1.817(2) . ?
P1 C51 1.824(2) . ?
N9 C9 1.337(3) . ?
F2 C22 1.376(7) . ?
F3 C23 1.359(6) . ?
F4 C24 1.346(6) . ?
F5 C25 1.344(6) . ?
F6 C26 1.359(8) . ?
C21 C26 1.343(9) . ?
C21 C22 1.395(9) . ?
C22 C23 1.419(8) . ?
C23 C24 1.360(8) . ?
C24 C25 1.381(8) . ?
C25 C26 1.382(8) . ?
F2' C22' 1.342(8) . ?
F3' C23' 1.349(7) . ?
F4' C24' 1.345(7) . ?
F5' C25' 1.354(7) . ?
F6' C26' 1.364(9) . ?
C21' C22' 1.368(11) . ?
C21' C26' 1.423(11) . ?
C22' C23' 1.348(9) . ?
C23' C24' 1.377(9) . ?
C24' C25' 1.346(10) . ?
C25' C26' 1.394(11) . ?
N10 C14 1.356(3) . ?
N10 C11 1.365(3) . ?
C1 C2 1.364(4) . ?
C1 C13 1.421(3) . ?
C2 C3 1.411(4) . ?
C3 C4 1.362(3) . ?
C4 C14 1.423(3) . ?
C5 C6 1.363(3) . ?
C5 C11 1.416(3) . ?
C6 C7 1.411(4) . ?
C7 C8 1.360(4) . ?
C8 C12 1.423(3) . ?
C9 C12 1.425(3) . ?
C9 C13 1.427(3) . ?
C11 C12 1.426(3) . ?
C13 C14 1.425(3) . ?
C31 C32 1.384(3) . ?
C31 C36 1.394(3) . ?
C32 C33 1.395(4) . ?
C33 C34 1.370(4) . ?
C34 C35 1.368(4) . ?
C35 C36 1.382(3) . ?
C41 C42 1.391(3) . ?
C41 C46 1.397(3) . ?
C42 C43 1.393(4) . ?
C43 C44 1.383(4) . ?
C44 C45 1.381(4) . ?
C45 C46 1.391(3) . ?
C51 C56 1.389(3) . ?
C51 C52 1.395(3) . ?
C52 C53 1.380(4) . ?
C53 C54 1.384(5) . ?
C54 C55 1.376(5) . ?
C55 C56 1.387(4) . ?
C81 O1 1.124(4) . ?
C81 O1' 1.276(6) . ?
C81 C82' 1.318(11) . ?
C81 C80 1.524(5) . ?
C81 C82 1.586(6) . ?
C81 C80' 1.657(8) . ?
C90 C91 1.388(5) . ?
C90 C95 1.388(4) . ?
C90 C96 1.508(5) . ?
C91 C92 1.381(5) . ?
C92 C93 1.378(4) . ?
C93 C94 1.386(4) . ?
C94 C95 1.376(4) . ?

loop_
_geom_hbond_atom_site_label_D
_geom_hbond_atom_site_label_H
_geom_hbond_atom_site_label_A
_geom_hbond_distance_DH
_geom_hbond_distance_HA
_geom_hbond_distance_DA
_geom_hbond_angle_DHA
_geom_hbond_site_symmetry_A
N9 H09A Cl1 0.82(2) 2.52(3) 3.269(2) 152(3) 2_656
